data_2217142
loop_
_publ_author_name
'Kavitha, T.'
'Revathi, C.'
'Hemalatha, M.'
'Dayalan, A.'
'Ponnuswamy, M. N.'

_publ_section_title
;
 <i>N</i>-Butylpyridine-4-thiocarboxamide
;
_journal_coeditor_code IS2253
_journal_issue 1
_journal_name_full 'Acta Crystallographica Section E'
_journal_page_first o114
_journal_page_last o114
_journal_paper_doi 10.1107/S1600536807062125
_journal_volume 64
_journal_year 2008
_chemical_formula_iupac 'C10 H14 N2 S'
_chemical_formula_moiety 'C10 H14 N2 S'
_chemical_formula_sum 'C10 H14 N2 S'
_chemical_formula_weight 194.29
_chemical_name_systematic
;
N-Butylpyridine-4-thiocarboxamide
;
_space_group_IT_number 14
_symmetry_cell_setting monoclinic
_symmetry_space_group_name_Hall '-P 2ybc'
_symmetry_space_group_name_H-M 'P 1 21/c 1'
_atom_sites_solution_hydrogens geom
_atom_sites_solution_primary direct
_atom_sites_solution_secondary difmap
_audit_creation_method SHELXL-97
_cell_angle_alpha 90.00
_cell_angle_beta 111.895(2)
_cell_angle_gamma 90.00
_cell_formula_units_Z 4
_cell_length_a 8.0895(3)
_cell_length_b 13.5947(4)
_cell_length_c 10.4936(3)
_cell_measurement_reflns_used 2182
_cell_measurement_temperature 293(2)
_cell_measurement_theta_max 26.34
_cell_measurement_theta_min 2.57
_cell_volume 1070.79(6)
_computing_cell_refinement 'APEX2 (Bruker, 2004)'
_computing_data_collection 'APEX2 (Bruker, 2004)'
_computing_data_reduction 'SAINT  (Bruker, 2004)'
_computing_molecular_graphics 'PLATON (Spek, 2003)'
_computing_publication_material 'SHELXL97 (Sheldrick, 1997) and PARST (Nardelli, 1995)'
_computing_structure_refinement 'SHELXL97 (Sheldrick, 1997)'
_computing_structure_solution 'SHELXS97 (Sheldrick, 1997)'
_diffrn_ambient_temperature 293(2)
_diffrn_measured_fraction_theta_full 1.000
_diffrn_measured_fraction_theta_max 1.000
_diffrn_measurement_device_type 'Bruker APEXII kappa'
_diffrn_measurement_method '\f and \w scan'
_diffrn_radiation_monochromator graphite
_diffrn_radiation_source 'fine-focus sealed tube'
_diffrn_radiation_type MoK\a
_diffrn_radiation_wavelength 0.71073
_diffrn_reflns_av_R_equivalents 0.0265
_diffrn_reflns_av_sigmaI/netI 0.0186
_diffrn_reflns_limit_h_max 10
_diffrn_reflns_limit_h_min -9
_diffrn_reflns_limit_k_max 16
_diffrn_reflns_limit_k_min -15
_diffrn_reflns_limit_l_max 12
_diffrn_reflns_limit_l_min -13
_diffrn_reflns_number 11437
_diffrn_reflns_theta_full 25.00
_diffrn_reflns_theta_max 26.34
_diffrn_reflns_theta_min 2.57
_diffrn_standards_decay_% 0
_diffrn_standards_interval_count 0
_diffrn_standards_interval_time 0
_diffrn_standards_number 0
_exptl_absorpt_coefficient_mu 0.260
_exptl_absorpt_correction_T_max 0.9491
_exptl_absorpt_correction_T_min 0.9351
_exptl_absorpt_correction_type multi-scan
_exptl_absorpt_process_details '(<i>SADABS</i>; Bruker, 2004)'
_exptl_crystal_colour brown
_exptl_crystal_density_diffrn 1.205
_exptl_crystal_density_method 'not measured'
_exptl_crystal_description block
_exptl_crystal_F_000 416
_exptl_crystal_size_max 0.26
_exptl_crystal_size_mid 0.20
_exptl_crystal_size_min 0.20
_refine_diff_density_max 0.367
_refine_diff_density_min -0.380
_refine_ls_extinction_method none
_refine_ls_goodness_of_fit_ref 1.056
_refine_ls_hydrogen_treatment mixed
_refine_ls_matrix_type full
_refine_ls_number_parameters 122
_refine_ls_number_reflns 2182
_refine_ls_number_restraints 0
_refine_ls_restrained_S_all 1.056
_refine_ls_R_factor_all 0.0524
_refine_ls_R_factor_gt 0.0409
_refine_ls_shift/su_max 0.000
_refine_ls_shift/su_mean 0.000
_refine_ls_structure_factor_coef Fsqd
_refine_ls_weighting_details 'calc w=1/[\s^2^(Fo^2^)+(0.0579P)^2^+0.2939P] where P=(Fo^2^+2Fc^2^)/3'
_refine_ls_weighting_scheme calc
_refine_ls_wR_factor_gt 0.1111
_refine_ls_wR_factor_ref 0.1200
_reflns_number_gt 1744
_reflns_number_total 2182
_reflns_threshold_expression >2sigma(I)
_cod_data_source_file is2253.cif
_cod_data_source_block I
_cod_original_cell_volume 1070.78(6)
_cod_original_sg_symbol_H-M 'P 21/c'
_cod_database_code 2217142
_cod_database_fobs_code 2217142

loop_
_symmetry_equiv_pos_as_xyz
'x, y, z'
'-x, y+1/2, -z+1/2'
'-x, -y, -z'
'x, -y-1/2, z-1/2'

loop_
_atom_site_type_symbol
_atom_site_label
_atom_site_fract_x
_atom_site_fract_y
_atom_site_fract_z
_atom_site_U_iso_or_equiv
_atom_site_adp_type
_atom_site_calc_flag
_atom_site_refinement_flags
_atom_site_occupancy
H H8 0.753(2) -0.0813(14) 0.501(2) 0.055(5) Uiso d . 1
C C2 0.6652(3) -0.27758(12) 0.74847(18) 0.0533(4) Uani d . 1
H H2 0.5953 -0.3302 0.7016 0.064 Uiso calc R 1
C C3 0.6682(2) -0.19391(12) 0.67438(17) 0.0461(4) Uani d . 1
H H3 0.6041 -0.1917 0.5802 0.055 Uiso calc R 1
C C4 0.7670(2) -0.11385(11) 0.74138(15) 0.0406(4) Uani d . 1
C C5 0.8613(3) -0.12389(14) 0.88113(18) 0.0561(5) Uani d . 1
H H5 0.9304 -0.0721 0.9312 0.067 Uiso calc R 1
C C6 0.8525(3) -0.21036(14) 0.94534(19) 0.0606(5) Uani d . 1
H H6 0.9185 -0.2154 1.0390 0.073 Uiso calc R 1
C C7 0.7739(2) -0.01937(11) 0.67065(17) 0.0446(4) Uani d . 1
C C9 0.7746(3) 0.06103(12) 0.46367(18) 0.0519(4) Uani d . 1
H H9A 0.8954 0.0864 0.5005 0.062 Uiso calc R 1
H H9B 0.6965 0.1116 0.4748 0.062 Uiso calc R 1
C C10 0.7241(3) 0.04039(12) 0.31368(18) 0.0514(4) Uani d . 1
H H10A 0.6022 0.0168 0.2754 0.062 Uiso calc R 1
H H10B 0.8008 -0.0107 0.3017 0.062 Uiso calc R 1
C C11 0.7414(3) 0.13253(14) 0.23755(19) 0.0590(5) Uani d . 1
H H11A 0.6797 0.1862 0.2618 0.071 Uiso calc R 1
H H11B 0.8663 0.1503 0.2673 0.071 Uiso calc R 1
C C12 0.6671(4) 0.1204(2) 0.0840(2) 0.0914(8) Uani d . 1
H H12A 0.6822 0.1806 0.0417 0.137 Uiso calc R 1
H H12B 0.5427 0.1046 0.0533 0.137 Uiso calc R 1
H H12C 0.7292 0.0683 0.0590 0.137 Uiso calc R 1
N N1 0.7559(2) -0.28736(10) 0.88235(15) 0.0544(4) Uani d . 1
N N8 0.7638(2) -0.02581(10) 0.54257(14) 0.0450(3) Uani d . 1
S S1 0.79203(10) 0.08676(3) 0.75316(5) 0.0775(3) Uani d . 1

loop_
_atom_site_aniso_label
_atom_site_aniso_U_11
_atom_site_aniso_U_22
_atom_site_aniso_U_33
_atom_site_aniso_U_12
_atom_site_aniso_U_13
_atom_site_aniso_U_23
C2 0.0742(12) 0.0386(9) 0.0445(10) -0.0106(8) 0.0193(9) -0.0039(7)
C3 0.0591(10) 0.0420(8) 0.0351(8) -0.0019(7) 0.0152(7) -0.0010(6)
C4 0.0507(9) 0.0356(8) 0.0393(9) -0.0011(7) 0.0212(7) -0.0016(6)
C5 0.0744(13) 0.0482(10) 0.0396(9) -0.0177(9) 0.0143(9) -0.0047(7)
C6 0.0829(14) 0.0548(11) 0.0359(9) -0.0104(9) 0.0126(9) 0.0045(8)
C7 0.0563(10) 0.0371(8) 0.0420(9) -0.0009(7) 0.0201(8) -0.0013(6)
C9 0.0716(12) 0.0354(8) 0.0507(10) 0.0021(8) 0.0253(9) 0.0062(7)
C10 0.0649(11) 0.0424(9) 0.0485(10) 0.0035(8) 0.0228(8) 0.0079(7)
C11 0.0721(13) 0.0510(11) 0.0593(12) 0.0064(9) 0.0307(10) 0.0166(8)
C12 0.1018(19) 0.107(2) 0.0593(14) -0.0033(15) 0.0234(13) 0.0293(13)
N1 0.0776(11) 0.0426(8) 0.0432(8) -0.0073(7) 0.0227(8) 0.0025(6)
N8 0.0662(9) 0.0316(7) 0.0405(7) 0.0033(6) 0.0235(7) 0.0021(6)
S1 0.1429(6) 0.0376(3) 0.0602(4) -0.0080(3) 0.0474(4) -0.0114(2)

loop_
_atom_type_symbol
_atom_type_description
_atom_type_scat_dispersion_real
_atom_type_scat_dispersion_imag
_atom_type_scat_source
C C 0.0033 0.0016 'International Tables Vol C Tables 4.2.6.8 and 6.1.1.4'
H H 0.0000 0.0000 'International Tables Vol C Tables 4.2.6.8 and 6.1.1.4'
N N 0.0061 0.0033 'International Tables Vol C Tables 4.2.6.8 and 6.1.1.4'
S S 0.1246 0.1234 'International Tables Vol C Tables 4.2.6.8 and 6.1.1.4'

loop_
_geom_angle_atom_site_label_1
_geom_angle_atom_site_label_2
_geom_angle_atom_site_label_3
_geom_angle
N1 C2 C3 123.97(16)
N1 C2 H2 118.0
C3 C2 H2 118.0
C4 C3 C2 119.42(15)
C4 C3 H3 120.3
C2 C3 H3 120.3
C3 C4 C5 116.63(15)
C3 C4 C7 123.18(14)
C5 C4 C7 120.18(15)
C6 C5 C4 119.76(16)
C6 C5 H5 120.1
C4 C5 H5 120.1
N1 C6 C5 124.15(17)
N1 C6 H6 117.9
C5 C6 H6 117.9
N8 C7 C4 116.70(13)
N8 C7 S1 123.30(12)
C4 C7 S1 120.00(12)
N8 C9 C10 113.15(14)
N8 C9 H9A 108.9
C10 C9 H9A 108.9
N8 C9 H9B 108.9
C10 C9 H9B 108.9
H9A C9 H9B 107.8
C9 C10 C11 110.82(15)
C9 C10 H10A 109.5
C11 C10 H10A 109.5
C9 C10 H10B 109.5
C11 C10 H10B 109.5
H10A C10 H10B 108.1
C12 C11 C10 113.24(19)
C12 C11 H11A 108.9
C10 C11 H11A 108.9
C12 C11 H11B 108.9
C10 C11 H11B 108.9
H11A C11 H11B 107.7
C11 C12 H12A 109.5
C11 C12 H12B 109.5
H12A C12 H12B 109.5
C11 C12 H12C 109.5
H12A C12 H12C 109.5
H12B C12 H12C 109.5
C6 N1 C2 116.05(15)
C7 N8 C9 121.94(14)
C7 N8 H8 122.2(13)
C9 N8 H8 115.8(13)

loop_
_geom_bond_atom_site_label_1
_geom_bond_atom_site_label_2
_geom_bond_distance
C2 N1 1.327(2)
C2 C3 1.383(2)
C2 H2 0.9300
C3 C4 1.378(2)
C3 H3 0.9300
C4 C5 1.384(2)
C4 C7 1.495(2)
C5 C6 1.370(3)
C5 H5 0.9300
C6 N1 1.326(2)
C6 H6 0.9300
C7 N8 1.318(2)
C7 S1 1.6608(16)
C9 N8 1.463(2)
C9 C10 1.498(2)
C9 H9A 0.9700
C9 H9B 0.9700
C10 C11 1.520(2)
C10 H10A 0.9700
C10 H10B 0.9700
C11 C12 1.504(3)
C11 H11A 0.9700
C11 H11B 0.9700
C12 H12A 0.9600
C12 H12B 0.9600
C12 H12C 0.9600
N8 H8 0.86(2)

loop_
_geom_hbond_atom_site_label_D
_geom_hbond_atom_site_label_H
_geom_hbond_atom_site_label_A
_geom_hbond_site_symmetry_A
_geom_hbond_distance_DH
_geom_hbond_distance_HA
_geom_hbond_distance_DA
_geom_hbond_angle_DHA
_geom_hbond_publ_flag
N8 H8 N1 4_555 0.859(19) 2.182(19) 3.033(2) 171(2) y

loop_
_geom_torsion_atom_site_label_1
_geom_torsion_atom_site_label_2
_geom_torsion_atom_site_label_3
_geom_torsion_atom_site_label_4
_geom_torsion
N1 C2 C3 C4 -1.5(3)
C2 C3 C4 C5 1.2(2)
C2 C3 C4 C7 -178.13(16)
C3 C4 C5 C6 -0.1(3)
C7 C4 C5 C6 179.24(18)
C4 C5 C6 N1 -0.9(3)
C3 C4 C7 N8 -33.7(2)
C5 C4 C7 N8 146.99(17)
C3 C4 C7 S1 145.88(15)
C5 C4 C7 S1 -33.5(2)
N8 C9 C10 C11 -178.86(16)
C9 C10 C11 C12 -171.50(18)
C5 C6 N1 C2 0.6(3)
C3 C2 N1 C6 0.6(3)
C4 C7 N8 C9 -178.06(15)
S1 C7 N8 C9 2.4(3)
C10 C9 N8 C7 -168.50(16)

loop_
_cod_related_entry_id
_cod_related_entry_database
_cod_related_entry_code
1 ChemSpider 21119591
